data_4328409
loop_
_publ_author_name
'Nicholas B. Kingsley'
'Kristin Kirschbaum'
'Joseph A. Teprovich'
'Robert A. Flowers'
'Mark R. Mason'

_publ_contact_author
;
     Professor Mark R. Mason
     Department of Chemistry
     MS 602
     University of Toledo
     Toledo
     OH 43606
     USA
;
_publ_contact_author_email mmason5@utoledo.edu
_publ_contact_author_fax '(419) 530-4033'
_publ_contact_author_phone '(419) 530-1532'
_publ_section_title
;
 Synthesis and Calorimetric, Spectroscopic, and Structural
 Characterization of Isocyanide Complexes of Trialkylaluminum and
 Tri-tert-butylgallium
;
_journal_name_full 'Inorganic Chemistry'
_journal_page_first 2494
_journal_page_last 2502
_journal_paper_doi 10.1021/ic202427z
_journal_volume 51
_journal_year 2012
_chemical_formula_moiety 'C17 H36 Al N'
_chemical_formula_sum 'C17 H36 Al N'
_chemical_formula_weight 281.45
_space_group_IT_number 14
_symmetry_cell_setting monoclinic
_symmetry_space_group_name_Hall '-P 2ybc'
_symmetry_space_group_name_H-M 'P 1 21/c 1'
_atom_sites_solution_hydrogens difmap
_atom_sites_solution_primary direct
_atom_sites_solution_secondary difmap
_audit_creation_method SHELXL-97
_cell_angle_alpha 90.00
_cell_angle_beta 106.540(2)
_cell_angle_gamma 90.00
_cell_formula_units_Z 8
_cell_length_a 16.2302(11)
_cell_length_b 12.2005(8)
_cell_length_c 21.0379(15)
_cell_measurement_reflns_used 5410
_cell_measurement_temperature 140(2)
_cell_measurement_theta_max 34.0
_cell_measurement_theta_min 2.6
_cell_volume 3993.5(5)
_computing_structure_refinement 'SHELXL-97 (Sheldrick, 1997)'
_computing_structure_solution 'SHELXS-97 (Sheldrick, 1990)'
_diffrn_ambient_temperature 140(2)
_diffrn_measured_fraction_theta_full 1.000
_diffrn_measured_fraction_theta_max 1.000
_diffrn_measurement_device_type 'Bruker platform with Smart6000 CCD'
_diffrn_measurement_method 'omega scans'
_diffrn_radiation_monochromator graphite
_diffrn_radiation_source 'sealed tube'
_diffrn_radiation_type MoK\a
_diffrn_radiation_wavelength 0.71073
_diffrn_reflns_av_R_equivalents 0.0304
_diffrn_reflns_av_sigmaI/netI 0.0321
_diffrn_reflns_limit_h_max 20
_diffrn_reflns_limit_h_min -19
_diffrn_reflns_limit_k_max 13
_diffrn_reflns_limit_k_min -15
_diffrn_reflns_limit_l_max 25
_diffrn_reflns_limit_l_min -22
_diffrn_reflns_number 26764
_diffrn_reflns_theta_full 26.00
_diffrn_reflns_theta_max 26.00
_diffrn_reflns_theta_min 1.31
_exptl_absorpt_coefficient_mu 0.093
_exptl_absorpt_correction_T_max 1.000
_exptl_absorpt_correction_T_min 0.896
_exptl_absorpt_correction_type multi-scan
_exptl_absorpt_process_details SADABS;Sheldrick1996;Blessing,ActaC.1995,A51,33
_exptl_crystal_colour colorless
_exptl_crystal_density_diffrn 0.936
_exptl_crystal_description cube
_exptl_crystal_F_000 1264
_exptl_crystal_size_max 0.20
_exptl_crystal_size_mid 0.20
_exptl_crystal_size_min 0.20
_refine_diff_density_max 0.324
_refine_diff_density_min -0.191
_refine_diff_density_rms 0.038
_refine_ls_extinction_method none
_refine_ls_goodness_of_fit_ref 1.028
_refine_ls_hydrogen_treatment refall
_refine_ls_matrix_type full
_refine_ls_number_parameters 631
_refine_ls_number_reflns 7825
_refine_ls_number_restraints 0
_refine_ls_restrained_S_all 1.028
_refine_ls_R_factor_all 0.0717
_refine_ls_R_factor_gt 0.0404
_refine_ls_shift/su_max 0.028
_refine_ls_shift/su_mean 0.004
_refine_ls_structure_factor_coef Fsqd
_refine_ls_weighting_details 'calc w=1/[\s^2^(Fo^2^)+(0.0641P)^2^+0.0882P] where P=(Fo^2^+2Fc^2^)/3'
_refine_ls_weighting_scheme calc
_refine_ls_wR_factor_gt 0.1044
_refine_ls_wR_factor_ref 0.1220
_reflns_number_gt 5050
_reflns_number_total 7825
_reflns_threshold_expression >2sigma(I)
_cod_data_source_file ic202427z_si_001_1.cif
_cod_data_source_block 4
_cod_database_code 4328409

loop_
_symmetry_equiv_pos_as_xyz
'x, y, z'
'-x, y+1/2, -z+1/2'
'-x, -y, -z'
'x, -y-1/2, z-1/2'

loop_
_atom_site_label
_atom_site_type_symbol
_atom_site_fract_x
_atom_site_fract_y
_atom_site_fract_z
_atom_site_U_iso_or_equiv
_atom_site_adp_type
_atom_site_occupancy
_atom_site_symmetry_multiplicity
_atom_site_calc_flag
Al1 Al 0.24911(2) 0.25142(3) 0.24421(2) 0.01665(13) Uani 1 1 d
Al2 Al 0.25194(2) 0.75173(3) 0.00580(2) 0.01623(13) Uani 1 1 d
N1 N 0.08872(8) 0.24986(9) 0.30898(6) 0.0213(3) Uani 1 1 d
N2 N 0.41170(8) 0.74708(9) -0.05933(6) 0.0214(3) Uani 1 1 d
C1 C 0.14790(10) 0.25140(11) 0.28956(7) 0.0236(3) Uani 1 1 d
C2 C 0.01101(9) 0.24746(11) 0.33178(8) 0.0228(3) Uani 1 1 d
C21 C -0.03837(12) 0.14414(15) 0.30305(11) 0.0404(5) Uani 1 1 d
C22 C 0.04055(13) 0.24589(15) 0.40753(9) 0.0340(4) Uani 1 1 d
C23 C -0.04027(11) 0.35059(14) 0.30530(9) 0.0335(4) Uani 1 1 d
C3 C 0.31678(9) 0.38691(11) 0.28337(7) 0.0232(3) Uani 1 1 d
C31 C 0.37558(11) 0.42151(14) 0.24105(10) 0.0337(4) Uani 1 1 d
C32 C 0.25696(11) 0.48349(13) 0.28569(9) 0.0306(4) Uani 1 1 d
C33 C 0.37286(11) 0.36843(14) 0.35419(9) 0.0334(4) Uani 1 1 d
C4 C 0.17876(9) 0.26165(11) 0.14790(7) 0.0219(3) Uani 1 1 d
C41 C 0.14413(12) 0.37756(14) 0.12865(9) 0.0319(4) Uani 1 1 d
C42 C 0.23540(11) 0.23008(14) 0.10325(8) 0.0284(4) Uani 1 1 d
C43 C 0.10032(10) 0.18501(14) 0.13085(8) 0.0301(4) Uani 1 1 d
C5 C 0.30529(9) 0.10494(11) 0.27422(7) 0.0212(3) Uani 1 1 d
C51 C 0.32823(11) 0.09050(14) 0.34986(8) 0.0310(4) Uani 1 1 d
C52 C 0.38840(10) 0.09545(13) 0.25339(9) 0.0279(4) Uani 1 1 d
C53 C 0.24633(10) 0.00902(13) 0.24328(8) 0.0273(4) Uani 1 1 d
C6 C 0.35292(10) 0.74966(11) -0.03940(7) 0.0230(3) Uani 1 1 d
C7 C 0.48868(9) 0.74405(11) -0.08312(8) 0.0229(3) Uani 1 1 d
C71 C 0.45745(13) 0.74727(15) -0.15884(9) 0.0350(4) Uani 1 1 d
C72 C 0.54214(12) 0.84460(16) -0.05497(11) 0.0380(4) Uani 1 1 d
C73 C 0.53561(12) 0.63801(15) -0.05783(11) 0.0391(4) Uani 1 1 d
C8 C 0.32210(9) 0.74205(11) 0.10201(7) 0.0234(3) Uani 1 1 d
C81 C 0.39357(11) 0.65526(15) 0.11420(9) 0.0331(4) Uani 1 1 d
C82 C 0.36590(11) 0.85139(14) 0.12830(9) 0.0328(4) Uani 1 1 d
C83 C 0.26259(11) 0.71099(15) 0.14462(8) 0.0310(4) Uani 1 1 d
C9 C 0.18579(9) 0.61545(11) -0.03398(7) 0.0224(3) Uani 1 1 d
C91 C 0.16424(12) 0.61327(14) -0.10978(8) 0.0316(4) Uani 1 1 d
C92 C 0.10113(10) 0.60935(13) -0.01510(9) 0.0286(4) Uani 1 1 d
C93 C 0.23756(11) 0.51101(13) -0.00794(9) 0.0275(4) Uani 1 1 d
C10 C 0.19494(9) 0.89780(11) -0.02422(7) 0.0222(3) Uani 1 1 d
C101 C 0.13761(11) 0.93000(14) 0.01973(9) 0.0318(4) Uani 1 1 d
C102 C 0.26115(11) 0.98950(13) -0.02018(9) 0.0306(4) Uani 1 1 d
C103 C 0.13812(10) 0.89388(14) -0.09620(8) 0.0299(4) Uani 1 1 d
H93C H 0.2472(9) 0.5035(12) 0.0399(8) 0.032(4) Uiso 1 1 d
H53C H 0.2344(8) 0.0081(11) 0.1955(7) 0.020(4) Uiso 1 1 d
H52C H 0.4282(10) 0.1536(13) 0.2720(8) 0.035(4) Uiso 1 1 d
H43C H 0.0684(10) 0.1930(12) 0.0827(8) 0.034(4) Uiso 1 1 d
H43B H 0.1156(10) 0.1065(14) 0.1389(8) 0.038(5) Uiso 1 1 d
H93B H 0.2929(11) 0.5092(13) -0.0176(8) 0.040(5) Uiso 1 1 d
H51C H 0.3726(11) 0.1429(14) 0.3737(8) 0.041(5) Uiso 1 1 d
H53B H 0.1915(11) 0.0102(13) 0.2560(8) 0.044(5) Uiso 1 1 d
H52B H 0.3790(10) 0.0978(13) 0.2054(8) 0.033(4) Uiso 1 1 d
H91C H 0.1368(11) 0.5439(14) -0.1280(8) 0.047(5) Uiso 1 1 d
H53A H 0.2745(10) -0.0599(13) 0.2605(7) 0.031(4) Uiso 1 1 d
H32C H 0.2198(10) 0.4700(13) 0.3155(8) 0.040(5) Uiso 1 1 d
H81C H 0.3716(10) 0.5834(14) 0.0989(8) 0.039(5) Uiso 1 1 d
H93A H 0.2072(10) 0.4465(14) -0.0286(8) 0.036(4) Uiso 1 1 d
H51B H 0.3525(11) 0.0154(15) 0.3622(8) 0.052(5) Uiso 1 1 d
H41C H 0.1108(10) 0.3802(13) 0.0812(8) 0.039(5) Uiso 1 1 d
H91B H 0.1247(11) 0.6725(14) -0.1316(8) 0.039(5) Uiso 1 1 d
H32B H 0.2896(10) 0.5484(14) 0.3052(8) 0.043(5) Uiso 1 1 d
H82C H 0.3244(10) 0.9090(13) 0.1265(7) 0.035(5) Uiso 1 1 d
H41A H 0.1053(10) 0.4008(13) 0.1531(7) 0.031(4) Uiso 1 1 d
H32A H 0.2223(11) 0.5070(14) 0.2423(9) 0.045(5) Uiso 1 1 d
H82B H 0.4048(10) 0.8775(13) 0.1038(8) 0.034(4) Uiso 1 1 d
H82A H 0.3999(12) 0.8434(14) 0.1742(10) 0.057(6) Uiso 1 1 d
H41B H 0.1896(10) 0.4294(12) 0.1349(7) 0.029(4) Uiso 1 1 d
H81B H 0.4363(11) 0.6721(13) 0.0915(8) 0.038(5) Uiso 1 1 d
H81A H 0.4239(10) 0.6506(13) 0.1628(9) 0.044(5) Uiso 1 1 d
H51A H 0.2772(10) 0.0956(13) 0.3672(8) 0.039(5) Uiso 1 1 d
H43A H 0.0581(10) 0.2064(13) 0.1556(8) 0.038(4) Uiso 1 1 d
H52A H 0.4192(10) 0.0241(13) 0.2690(8) 0.036(4) Uiso 1 1 d
H92A H 0.0672(10) 0.5458(14) -0.0342(8) 0.041(5) Uiso 1 1 d
H91A H 0.2149(11) 0.6188(13) -0.1258(8) 0.042(5) Uiso 1 1 d
H92C H 0.1096(10) 0.6053(13) 0.0330(8) 0.036(5) Uiso 1 1 d
H92B H 0.0628(10) 0.6745(13) -0.0325(7) 0.036(4) Uiso 1 1 d
H42C H 0.2559(9) 0.1551(13) 0.1097(7) 0.030(4) Uiso 1 1 d
H42B H 0.2857(12) 0.2790(14) 0.1102(9) 0.046(5) Uiso 1 1 d
H83C H 0.2178(12) 0.7641(13) 0.1390(9) 0.042(5) Uiso 1 1 d
H83B H 0.2950(12) 0.7097(14) 0.1909(10) 0.051(5) Uiso 1 1 d
H73C H 0.5522(11) 0.6372(14) -0.0081(9) 0.044(5) Uiso 1 1 d
H72C H 0.5138(13) 0.9125(18) -0.0701(10) 0.064(6) Uiso 1 1 d
H31C H 0.3450(11) 0.4400(13) 0.1952(9) 0.043(5) Uiso 1 1 d
H83A H 0.2346(10) 0.6381(13) 0.1326(8) 0.037(4) Uiso 1 1 d
H31B H 0.4189(11) 0.3669(14) 0.2395(8) 0.041(5) Uiso 1 1 d
H23C H -0.0102(12) 0.4148(16) 0.3212(9) 0.050(6) Uiso 1 1 d
H22C H 0.0706(11) 0.1774(14) 0.4229(8) 0.043(5) Uiso 1 1 d
H42A H 0.2035(11) 0.2385(12) 0.0568(9) 0.040(5) Uiso 1 1 d
H33C H 0.4185(10) 0.3148(12) 0.3560(7) 0.029(4) Uiso 1 1 d
H22B H 0.0732(12) 0.3157(15) 0.4246(9) 0.051(5) Uiso 1 1 d
H10A H 0.1103(11) 0.9978(14) 0.0065(8) 0.043(5) Uiso 1 1 d
H10B H 0.1713(10) 0.9382(12) 0.0677(8) 0.038(5) Uiso 1 1 d
H10D H 0.2326(10) 1.0593(14) -0.0349(8) 0.040(5) Uiso 1 1 d
H10E H 0.2972(10) 1.0030(13) 0.0256(9) 0.041(5) Uiso 1 1 d
H10H H 0.1707(10) 0.8714(13) -0.1271(8) 0.035(5) Uiso 1 1 d
H10G H 0.1117(10) 0.9658(14) -0.1104(8) 0.042(5) Uiso 1 1 d
H10F H 0.3004(10) 0.9752(13) -0.0492(8) 0.041(5) Uiso 1 1 d
H10I H 0.0891(10) 0.8445(13) -0.1012(7) 0.034(4) Uiso 1 1 d
H10C H 0.0923(10) 0.8763(13) 0.0183(7) 0.031(4) Uiso 1 1 d
H71C H 0.4269(11) 0.8160(14) -0.1738(8) 0.043(5) Uiso 1 1 d
H73B H 0.5016(13) 0.5732(17) -0.0742(10) 0.068(6) Uiso 1 1 d
H23B H -0.0539(11) 0.3499(14) 0.2550(9) 0.051(5) Uiso 1 1 d
H72B H 0.5580(11) 0.8400(14) -0.0078(10) 0.049(6) Uiso 1 1 d
H33B H 0.4045(10) 0.4362(14) 0.3706(8) 0.043(5) Uiso 1 1 d
H71B H 0.4224(11) 0.6773(14) -0.1765(9) 0.047(5) Uiso 1 1 d
H21C H -0.0042(12) 0.0790(17) 0.3171(10) 0.061(6) Uiso 1 1 d
H21B H -0.0537(11) 0.1497(14) 0.2523(9) 0.046(5) Uiso 1 1 d
H31A H 0.4095(11) 0.4840(15) 0.2598(9) 0.054(5) Uiso 1 1 d
H22A H -0.0095(13) 0.2461(13) 0.4237(10) 0.053(6) Uiso 1 1 d
H33A H 0.3400(12) 0.3453(14) 0.3855(9) 0.052(5) Uiso 1 1 d
H21A H -0.0887(13) 0.1388(15) 0.3166(9) 0.055(6) Uiso 1 1 d
H72A H 0.5958(13) 0.8426(16) -0.0685(9) 0.061(6) Uiso 1 1 d
H23A H -0.0926(12) 0.3493(15) 0.3179(9) 0.055(6) Uiso 1 1 d
H71A H 0.5077(13) 0.7472(13) -0.1735(10) 0.050(6) Uiso 1 1 d
H73A H 0.5872(12) 0.6331(14) -0.0711(8) 0.045(5) Uiso 1 1 d

loop_
_atom_site_aniso_label
_atom_site_aniso_U_11
_atom_site_aniso_U_22
_atom_site_aniso_U_33
_atom_site_aniso_U_23
_atom_site_aniso_U_13
_atom_site_aniso_U_12
Al1 0.0150(2) 0.0175(2) 0.0187(2) -0.00066(15) 0.00669(18) -0.00062(16)
Al2 0.0148(2) 0.0174(2) 0.0174(2) -0.00023(15) 0.00601(18) -0.00010(15)
N1 0.0195(7) 0.0244(7) 0.0218(7) -0.0003(5) 0.0087(6) -0.0004(5)
N2 0.0200(7) 0.0234(7) 0.0223(7) -0.0002(5) 0.0084(6) 0.0006(5)
C1 0.0219(8) 0.0246(8) 0.0245(8) -0.0018(6) 0.0071(7) -0.0019(6)
C2 0.0178(8) 0.0258(8) 0.0284(9) 0.0010(6) 0.0124(7) -0.0007(6)
C21 0.0290(10) 0.0351(10) 0.0621(14) -0.0104(9) 0.0210(9) -0.0091(8)
C22 0.0390(11) 0.0408(11) 0.0281(10) 0.0062(7) 0.0192(8) 0.0063(8)
C23 0.0248(9) 0.0338(10) 0.0431(11) 0.0054(8) 0.0117(8) 0.0055(7)
C3 0.0221(8) 0.0205(7) 0.0287(8) -0.0058(6) 0.0100(6) -0.0023(6)
C31 0.0313(9) 0.0272(9) 0.0496(12) -0.0070(8) 0.0227(9) -0.0085(8)
C32 0.0326(9) 0.0226(8) 0.0393(10) -0.0087(7) 0.0147(8) -0.0005(7)
C33 0.0287(9) 0.0303(9) 0.0376(10) -0.0117(7) 0.0037(8) -0.0033(8)
C4 0.0192(8) 0.0243(8) 0.0221(8) 0.0011(6) 0.0056(6) 0.0007(6)
C41 0.0306(9) 0.0308(9) 0.0326(10) 0.0067(7) 0.0061(8) 0.0055(7)
C42 0.0277(9) 0.0378(10) 0.0210(9) -0.0008(7) 0.0090(7) 0.0022(7)
C43 0.0206(8) 0.0381(10) 0.0284(9) -0.0025(7) 0.0018(7) -0.0033(7)
C5 0.0212(7) 0.0202(7) 0.0221(8) 0.0018(6) 0.0057(6) -0.0003(6)
C51 0.0347(10) 0.0297(9) 0.0260(9) 0.0079(7) 0.0044(7) 0.0001(8)
C52 0.0213(8) 0.0254(9) 0.0374(10) 0.0007(7) 0.0091(7) 0.0027(7)
C53 0.0279(9) 0.0218(8) 0.0319(10) -0.0008(7) 0.0080(7) -0.0015(7)
C6 0.0213(8) 0.0244(8) 0.0243(8) 0.0001(6) 0.0079(7) -0.0001(6)
C7 0.0179(8) 0.0249(8) 0.0302(9) -0.0010(6) 0.0139(7) 0.0000(6)
C71 0.0394(11) 0.0417(11) 0.0308(10) -0.0016(8) 0.0212(9) 0.0000(8)
C72 0.0271(9) 0.0384(11) 0.0512(13) -0.0101(9) 0.0156(9) -0.0089(8)
C73 0.0292(10) 0.0350(10) 0.0583(13) 0.0099(9) 0.0209(9) 0.0097(8)
C8 0.0195(8) 0.0283(8) 0.0215(8) -0.0005(6) 0.0044(6) -0.0007(6)
C81 0.0231(9) 0.0416(11) 0.0305(10) 0.0031(8) 0.0010(7) 0.0057(7)
C82 0.0278(9) 0.0385(10) 0.0287(10) -0.0082(7) 0.0028(8) -0.0062(8)
C83 0.0334(10) 0.0385(10) 0.0225(9) 0.0024(7) 0.0100(7) -0.0021(8)
C9 0.0218(8) 0.0193(7) 0.0266(8) -0.0033(6) 0.0076(6) -0.0016(6)
C91 0.0365(10) 0.0298(9) 0.0260(9) -0.0075(7) 0.0047(8) -0.0018(8)
C92 0.0198(8) 0.0255(9) 0.0409(11) -0.0024(7) 0.0093(7) -0.0035(7)
C93 0.0292(9) 0.0206(8) 0.0341(10) -0.0012(7) 0.0110(7) 0.0002(7)
C10 0.0204(7) 0.0199(7) 0.0276(8) 0.0031(6) 0.0089(6) 0.0003(6)
C101 0.0336(10) 0.0228(9) 0.0449(11) 0.0015(7) 0.0205(8) 0.0053(7)
C102 0.0327(9) 0.0210(8) 0.0401(11) 0.0040(7) 0.0138(8) -0.0038(7)
C103 0.0241(9) 0.0278(9) 0.0352(10) 0.0113(7) 0.0042(7) 0.0017(7)

loop_
_atom_type_symbol
_atom_type_description
_atom_type_scat_dispersion_real
_atom_type_scat_dispersion_imag
_atom_type_scat_source
C C 0.0033 0.0016 'International Tables Vol C Tables 4.2.6.8 and 6.1.1.4'
H H 0.0000 0.0000 'International Tables Vol C Tables 4.2.6.8 and 6.1.1.4'
N N 0.0061 0.0033 'International Tables Vol C Tables 4.2.6.8 and 6.1.1.4'
Al Al 0.0645 0.0514 'International Tables Vol C Tables 4.2.6.8 and 6.1.1.4'

loop_
_geom_angle_atom_site_label_1
_geom_angle_atom_site_label_2
_geom_angle_atom_site_label_3
_geom_angle
C5 Al1 C3 116.73(6)
C5 Al1 C4 116.22(6)
C3 Al1 C4 116.25(6)
C5 Al1 C1 101.38(6)
C3 Al1 C1 102.52(6)
C4 Al1 C1 99.30(6)
C10 Al2 C8 116.14(6)
C10 Al2 C9 116.88(6)
C8 Al2 C9 116.51(6)
C10 Al2 C6 102.36(6)
C8 Al2 C6 99.29(6)
C9 Al2 C6 101.05(6)
C1 N1 C2 178.21(14)
C6 N2 C7 178.49(14)
N1 C1 Al1 174.38(13)
N1 C2 C21 106.86(12)
N1 C2 C23 107.09(12)
C21 C2 C23 111.55(14)
N1 C2 C22 107.25(12)
C21 C2 C22 112.14(14)
C23 C2 C22 111.61(13)
C2 C21 H21C 111.6(12)
C2 C21 H21B 107.6(10)
H21C C21 H21B 108.7(15)
C2 C21 H21A 110.0(11)
H21C C21 H21A 108.8(16)
H21B C21 H21A 110.2(15)
C2 C22 H22C 109.6(10)
C2 C22 H22B 109.6(10)
H22C C22 H22B 116.2(15)
C2 C22 H22A 108.7(12)
H22C C22 H22A 106.0(14)
H22B C22 H22A 106.4(14)
C2 C23 H23C 112.7(11)
C2 C23 H23B 107.9(10)
H23C C23 H23B 108.4(15)
C2 C23 H23A 108.7(11)
H23C C23 H23A 109.2(16)
H23B C23 H23A 109.9(15)
C33 C3 C32 106.80(13)
C33 C3 C31 108.06(13)
C32 C3 C31 108.05(13)
C33 C3 Al1 112.35(10)
C32 C3 Al1 111.38(10)
C31 C3 Al1 110.03(10)
C3 C31 H31C 114.3(10)
C3 C31 H31B 113.8(10)
H31C C31 H31B 107.0(13)
C3 C31 H31A 111.0(11)
H31C C31 H31A 107.1(14)
H31B C31 H31A 102.9(14)
C3 C32 H32C 113.2(9)
C3 C32 H32B 111.3(10)
H32C C32 H32B 102.8(13)
C3 C32 H32A 113.6(10)
H32C C32 H32A 110.3(14)
H32B C32 H32A 104.8(14)
C3 C33 H33C 111.8(9)
C3 C33 H33B 108.9(10)
H33C C33 H33B 103.6(13)
C3 C33 H33A 113.9(10)
H33C C33 H33A 108.9(13)
H33B C33 H33A 109.2(14)
C41 C4 C43 106.41(13)
C41 C4 C42 107.91(13)
C43 C4 C42 107.72(12)
C41 C4 Al1 112.37(10)
C43 C4 Al1 112.91(10)
C42 C4 Al1 109.29(10)
C4 C41 H41C 110.5(9)
C4 C41 H41A 112.2(9)
H41C C41 H41A 106.0(13)
C4 C41 H41B 111.4(9)
H41C C41 H41B 107.3(12)
H41A C41 H41B 109.3(13)
C4 C42 H42C 113.0(9)
C4 C42 H42B 111.7(10)
H42C C42 H42B 108.3(13)
C4 C42 H42A 110.3(10)
H42C C42 H42A 107.7(12)
H42B C42 H42A 105.4(14)
C4 C43 H43C 109.4(9)
C4 C43 H43B 113.4(9)
H43C C43 H43B 107.4(12)
C4 C43 H43A 111.3(9)
H43C C43 H43A 105.4(12)
H43B C43 H43A 109.7(13)
C53 C5 C52 108.28(12)
C53 C5 C51 106.83(12)
C52 C5 C51 108.23(12)
C53 C5 Al1 111.71(10)
C52 C5 Al1 109.37(9)
C51 C5 Al1 112.26(10)
C5 C51 H51C 112.2(10)
C5 C51 H51B 109.5(10)
H51C C51 H51B 106.6(14)
C5 C51 H51A 113.0(9)
H51C C51 H51A 109.6(13)
H51B C51 H51A 105.5(13)
C5 C52 H52C 111.6(9)
C5 C52 H52B 113.7(9)
H52C C52 H52B 106.7(13)
C5 C52 H52A 111.4(9)
H52C C52 H52A 106.9(12)
H52B C52 H52A 106.2(12)
C5 C53 H53C 111.5(8)
C5 C53 H53B 111.8(10)
H53C C53 H53B 110.3(12)
C5 C53 H53A 109.3(9)
H53C C53 H53A 108.0(12)
H53B C53 H53A 105.8(13)
N2 C6 Al2 174.93(13)
N2 C7 C73 106.96(12)
N2 C7 C72 107.00(12)
C73 C7 C72 112.14(15)
N2 C7 C71 106.97(13)
C73 C7 C71 111.81(14)
C72 C7 C71 111.59(14)
C7 C71 H71C 110.1(10)
C7 C71 H71B 109.7(10)
H71C C71 H71B 114.5(15)
C7 C71 H71A 106.1(12)
H71C C71 H71A 107.5(14)
H71B C71 H71A 108.5(14)
C7 C72 H72C 113.7(12)
C7 C72 H72B 108.2(11)
H72C C72 H72B 111.0(16)
C7 C72 H72A 108.6(11)
H72C C72 H72A 107.7(16)
H72B C72 H72A 107.4(15)
C7 C73 H73C 109.4(10)
C7 C73 H73B 113.1(12)
H73C C73 H73B 108.6(15)
C7 C73 H73A 110.1(10)
H73C C73 H73A 107.9(14)
H73B C73 H73A 107.5(16)
C81 C8 C82 106.73(13)
C81 C8 C83 107.57(13)
C82 C8 C83 107.82(13)
C81 C8 Al2 112.96(11)
C82 C8 Al2 112.32(10)
C83 C8 Al2 109.20(10)
C8 C81 H81C 112.3(10)
C8 C81 H81B 112.5(10)
H81C C81 H81B 106.0(13)
C8 C81 H81A 109.7(9)
H81C C81 H81A 108.4(13)
H81B C81 H81A 107.6(13)
C8 C82 H82C 111.8(9)
C8 C82 H82B 113.3(9)
H82C C82 H82B 106.9(13)
C8 C82 H82A 110.1(11)
H82C C82 H82A 107.7(14)
H82B C82 H82A 106.7(14)
C8 C83 H83C 110.0(11)
C8 C83 H83B 109.8(11)
H83C C83 H83B 108.2(15)
C8 C83 H83A 112.8(9)
H83C C83 H83A 107.4(13)
H83B C83 H83A 108.6(13)
C91 C9 C92 108.19(13)
C91 C9 C93 107.21(12)
C92 C9 C93 107.79(12)
C91 C9 Al2 112.41(10)
C92 C9 Al2 109.91(10)
C93 C9 Al2 111.17(10)
C9 C91 H91C 111.4(10)
C9 C91 H91B 113.3(10)
H91C C91 H91B 106.6(13)
C9 C91 H91A 113.2(10)
H91C C91 H91A 104.9(13)
H91B C91 H91A 106.8(13)
C9 C92 H92A 112.1(10)
C9 C92 H92C 113.3(9)
H92A C92 H92C 106.4(13)
C9 C92 H92B 111.8(9)
H92A C92 H92B 105.1(12)
H92C C92 H92B 107.7(12)
C9 C93 H93C 110.8(9)
C9 C93 H93B 112.7(10)
H93C C93 H93B 108.9(13)
C9 C93 H93A 111.0(9)
H93C C93 H93A 107.5(13)
H93B C93 H93A 105.7(13)
C103 C10 C102 106.96(12)
C103 C10 C101 107.77(13)
C102 C10 C101 108.31(13)
C103 C10 Al2 111.94(10)
C102 C10 Al2 111.92(10)
C101 C10 Al2 109.77(10)
C10 C101 H10A 111.1(10)
C10 C101 H10B 112.3(9)
H10A C101 H10B 106.5(13)
C10 C101 H10C 112.9(9)
H10A C101 H10C 107.0(13)
H10B C101 H10C 106.7(13)
C10 C102 H10D 110.9(10)
C10 C102 H10E 112.7(9)
H10D C102 H10E 105.1(13)
C10 C102 H10F 113.0(9)
H10D C102 H10F 106.3(13)
H10E C102 H10F 108.4(13)
C10 C103 H10H 112.0(9)
C10 C103 H10G 111.1(9)
H10H C103 H10G 108.4(13)
C10 C103 H10I 111.5(9)
H10H C103 H10I 109.3(13)
H10G C103 H10I 104.2(12)

loop_
_geom_bond_atom_site_label_1
_geom_bond_atom_site_label_2
_geom_bond_distance
Al1 C5 2.0239(14)
Al1 C3 2.0254(14)
Al1 C4 2.0267(15)
Al1 C1 2.1215(16)
Al2 C10 2.0243(14)
Al2 C8 2.0237(15)
Al2 C9 2.0263(14)
Al2 C6 2.1164(16)
N1 C1 1.1461(18)
N1 C2 1.4718(18)
N2 C6 1.1465(18)
N2 C7 1.4726(18)
C2 C21 1.523(2)
C2 C23 1.524(2)
C2 C22 1.528(2)
C21 H21C 0.97(2)
C21 H21B 1.028(18)
C21 H21A 0.940(19)
C22 H22C 0.975(17)
C22 H22B 1.014(18)
C22 H22A 0.97(2)
C23 H23C 0.933(19)
C23 H23B 1.017(18)
C23 H23A 0.959(19)
C3 C33 1.525(2)
C3 C32 1.536(2)
C3 C31 1.538(2)
C31 H31C 0.978(17)
C31 H31B 0.976(17)
C31 H31A 0.958(19)
C32 H32C 0.999(16)
C32 H32B 0.976(17)
C32 H32A 0.969(18)
C33 H33C 0.980(15)
C33 H33B 0.983(17)
C33 H33A 0.999(18)
C4 C41 1.533(2)
C4 C43 1.537(2)
C4 C42 1.539(2)
C41 H41C 0.992(16)
C41 H41A 0.962(16)
C41 H41B 0.952(15)
C42 H42C 0.969(15)
C42 H42B 0.988(18)
C42 H42A 0.972(19)
C43 H43C 1.003(16)
C43 H43B 0.992(17)
C43 H43A 1.006(17)
C5 C53 1.534(2)
C5 C52 1.537(2)
C5 C51 1.538(2)
C51 H51C 0.986(17)
C51 H51B 1.002(18)
C51 H51A 0.998(16)
C52 H52C 0.964(16)
C52 H52B 0.977(16)
C52 H52A 1.010(16)
C53 H53C 0.967(14)
C53 H53B 0.999(17)
C53 H53A 0.976(16)
C7 C73 1.519(2)
C7 C72 1.522(2)
C7 C71 1.529(2)
C71 H71C 0.980(17)
C71 H71B 1.034(17)
C71 H71A 0.95(2)
C72 H72C 0.96(2)
C72 H72B 0.954(18)
C72 H72A 0.99(2)
C73 H73C 1.003(18)
C73 H73B 0.97(2)
C73 H73A 0.957(18)
C8 C81 1.537(2)
C8 C82 1.539(2)
C8 C83 1.541(2)
C81 H81C 0.966(17)
C81 H81B 0.970(17)
C81 H81A 1.002(17)
C82 H82C 0.967(16)
C82 H82B 0.976(16)
C82 H82A 0.972(19)
C83 H83C 0.956(17)
C83 H83B 0.966(19)
C83 H83A 0.998(16)
C9 C91 1.532(2)
C9 C92 1.537(2)
C9 C93 1.539(2)
C91 H91C 0.982(18)
C91 H91B 0.988(17)
C91 H91A 0.975(17)
C92 H92A 0.969(17)
C92 H92C 0.983(16)
C92 H92B 1.011(16)
C93 H93C 0.977(16)
C93 H93B 0.976(17)
C93 H93A 0.964(16)
C10 C103 1.533(2)
C10 C102 1.537(2)
C10 C101 1.538(2)
C101 H10A 0.943(17)
C101 H10B 1.006(16)
C101 H10C 0.979(16)
C102 H10D 0.976(17)
C102 H10E 0.988(17)
C102 H10F 1.015(17)
C103 H10H 0.986(16)
C103 H10G 0.985(17)
C103 H10I 0.980(16)
